data_4109832
loop_
_publ_author_name
'Holger Braunschweig'
'Krzysztof Radacki'
'Daniela Rais'
'Achim Schneider'
'Fabian Seeler'

_publ_contact_author_address
; Institut fuer Anorganische Chemie
Universitaet Wuerzburg
Am Hubland
97074 Wuerzburg, Germany
;
_publ_contact_author_email H.Braunschweig@mail.uni-wuerzburg.de
_publ_contact_author_fax +49-931-8884623
_publ_contact_author_name 'Prof. Dr. Holger Braunschweig'
_publ_contact_author_phone +49-931-8885260
_publ_section_title
;
 Reactivity of a Platinum Iminoboryl Complex toward Lewis and Br\/onsted
 Acids
;
_journal_name_full 'Journal of the American Chemical Society'
_journal_page_first 10350
_journal_page_last 10351
_journal_paper_doi 10.1021/ja0742636
_journal_volume 129
_journal_year 2007
_chemical_formula_moiety 'C40 H78 B Br N O P2 Pt Si'
_chemical_formula_sum 'C40 H78 B Br N O P2 Pt Si'
_chemical_formula_weight 964.87
_chemical_name_common
;
?
;
_chemical_name_systematic
; 
?
;
_space_group_IT_number 14
_symmetry_cell_setting monoclinic
_symmetry_space_group_name_Hall '-P 2ybc'
_symmetry_space_group_name_H-M 'P 1 21/c 1'
_atom_sites_solution_hydrogens geom
_atom_sites_solution_primary direct
_atom_sites_solution_secondary difmap
_audit_creation_method SHELXL-97
_cell_angle_alpha 90.00
_cell_angle_beta 96.6100(10)
_cell_angle_gamma 90.00
_cell_formula_units_Z 4
_cell_length_a 12.5197(3)
_cell_length_b 13.0247(3)
_cell_length_c 27.1871(6)
_cell_measurement_reflns_used 9911
_cell_measurement_temperature 97(2)
_cell_measurement_theta_max 33.22
_cell_measurement_theta_min 2.26
_cell_volume 4403.80(18)
_computing_cell_refinement 'Saint+ ver. 7.12A (Bruker AXS)'
_computing_data_collection 'APEX2 ver. 1.0-27 (Bruker AXS)'
_computing_data_reduction 'Saint+ ver. 7.12A (Bruker AXS)'
_computing_molecular_graphics 'XP ver. 5.1 (Bruker AXS, 1998)'
_computing_publication_material 'SHELXL-97 (Sheldrick, 1997)'
_computing_structure_refinement 'SHELXL-97 (Sheldrick, 1997)'
_computing_structure_solution 'SHELXS-97 (Sheldrick, 1990)'
_diffrn_ambient_temperature 97(2)
_diffrn_measured_fraction_theta_full 0.997
_diffrn_measured_fraction_theta_max 0.812
_diffrn_measurement_device_type 'CCD area detector'
_diffrn_measurement_method 'phi and omega scans'
_diffrn_radiation_monochromator 'multi-layer mirror'
_diffrn_radiation_source 'rotating anode'
_diffrn_radiation_type MoK\a
_diffrn_radiation_wavelength 0.71073
_diffrn_reflns_av_R_equivalents 0.0451
_diffrn_reflns_av_sigmaI/netI 0.0244
_diffrn_reflns_limit_h_max 17
_diffrn_reflns_limit_h_min -18
_diffrn_reflns_limit_k_max 18
_diffrn_reflns_limit_k_min -18
_diffrn_reflns_limit_l_max 41
_diffrn_reflns_limit_l_min -30
_diffrn_reflns_number 169642
_diffrn_reflns_theta_full 26.00
_diffrn_reflns_theta_max 34.16
_diffrn_reflns_theta_min 1.64
_exptl_absorpt_coefficient_mu 4.223
_exptl_absorpt_correction_T_max 0.72
_exptl_absorpt_correction_T_min 0.51
_exptl_absorpt_correction_type multi-scan
_exptl_absorpt_process_details 'Sadabs 2004/1 (Brucker Nonius 2004)'
_exptl_crystal_colour colourless
_exptl_crystal_density_diffrn 1.455
_exptl_crystal_description plate
_exptl_crystal_F_000 1980
_exptl_crystal_size_max 0.18
_exptl_crystal_size_mid 0.14
_exptl_crystal_size_min 0.08
_refine_diff_density_max 1.784
_refine_diff_density_min -1.261
_refine_diff_density_rms 0.093
_refine_ls_extinction_method none
_refine_ls_goodness_of_fit_ref 1.016
_refine_ls_hydrogen_treatment constr
_refine_ls_matrix_type full
_refine_ls_number_parameters 434
_refine_ls_number_reflns 14793
_refine_ls_number_restraints 0
_refine_ls_restrained_S_all 1.016
_refine_ls_R_factor_all 0.0275
_refine_ls_R_factor_gt 0.0209
_refine_ls_shift/su_max 0.004
_refine_ls_shift/su_mean 0.000
_refine_ls_structure_factor_coef Fsqd
_refine_ls_weighting_details 'calc w=1/[\s^2^(Fo^2^)+(0.0156P)^2^+5.5541P] where P=(Fo^2^+2Fc^2^)/3'
_refine_ls_weighting_scheme calc
_refine_ls_wR_factor_gt 0.0456
_refine_ls_wR_factor_ref 0.0480
_reflns_number_gt 13166
_reflns_number_total 14793
_reflns_threshold_expression >2sigma(I)
_cod_data_source_file ja0742636si20070723_021408.cif
_cod_data_source_block kr126
_cod_database_code 4109832

loop_
_symmetry_equiv_pos_as_xyz
'x, y, z'
'-x, y+1/2, -z+1/2'
'-x, -y, -z'
'x, -y-1/2, z-1/2'

loop_
_atom_site_label
_atom_site_type_symbol
_atom_site_fract_x
_atom_site_fract_y
_atom_site_fract_z
_atom_site_U_iso_or_equiv
_atom_site_adp_type
_atom_site_occupancy
_atom_site_symmetry_multiplicity
_atom_site_calc_flag
_atom_site_refinement_flags
Pt1 Pt 0.193703(5) 0.909600(4) 0.133800(2) 0.00950(2) Uani 1 1 d .
Br1 Br 0.000158(13) 0.906655(13) 0.162963(6) 0.01548(4) Uani 1 1 d .
P1 P 0.22176(3) 1.07198(3) 0.167350(15) 0.00977(7) Uani 1 1 d .
Si1 Si 0.57135(4) 0.87456(4) 0.128672(19) 0.01661(9) Uani 1 1 d .
O1 O 0.36604(11) 0.94011(11) 0.06306(5) 0.0197(3) Uani 1 1 d .
C4 C 0.29126(16) 0.97817(15) 0.02427(7) 0.0216(4) Uani 1 1 d .
H4A H 0.2902 0.9330 -0.0046 0.032 Uiso 1 1 calc R
H4B H 0.3124 1.0475 0.0153 0.032 Uiso 1 1 calc R
H4C H 0.2195 0.9803 0.0353 0.032 Uiso 1 1 calc R
N1 N 0.43829(12) 0.88354(12) 0.14134(5) 0.0153(3) Uani 1 1 d .
H1A H 0.4278 0.8679 0.1719 0.018 Uiso 1 1 calc R
C1 C 0.61898(16) 0.99498(17) 0.10184(8) 0.0264(4) Uani 1 1 d .
H1B H 0.6098 1.0523 0.1243 0.040 Uiso 1 1 calc R
H1C H 0.5771 1.0081 0.0697 0.040 Uiso 1 1 calc R
H1D H 0.6952 0.9881 0.0973 0.040 Uiso 1 1 calc R
B1 B 0.34338(16) 0.91229(14) 0.10986(7) 0.0140(3) Uani 1 1 d .
P2 P 0.17490(3) 0.73864(3) 0.110487(15) 0.00969(7) Uani 1 1 d .
C2 C 0.58955(17) 0.76663(19) 0.08531(9) 0.0338(5) Uani 1 1 d .
H2A H 0.5475 0.7802 0.0533 0.051 Uiso 1 1 calc R
H2B H 0.5650 0.7025 0.0991 0.051 Uiso 1 1 calc R
H2C H 0.6658 0.7605 0.0807 0.051 Uiso 1 1 calc R
C3 C 0.65209(16) 0.84521(16) 0.18878(8) 0.0242(4) Uani 1 1 d .
H3A H 0.6442 0.9011 0.2122 0.036 Uiso 1 1 calc R
H3B H 0.7280 0.8381 0.1837 0.036 Uiso 1 1 calc R
H3C H 0.6266 0.7809 0.2021 0.036 Uiso 1 1 calc R
C11 C 0.25400(13) 1.06793(12) 0.23554(6) 0.0114(3) Uani 1 1 d .
H11A H 0.2691 1.1403 0.2465 0.014 Uiso 1 1 calc R
C12 C 0.35699(13) 1.00653(13) 0.25144(6) 0.0130(3) Uani 1 1 d .
H12A H 0.3437 0.9326 0.2449 0.016 Uiso 1 1 calc R
H12B H 0.4149 1.0292 0.2320 0.016 Uiso 1 1 calc R
C13 C 0.39185(14) 1.02320(14) 0.30672(6) 0.0160(3) Uani 1 1 d .
H13A H 0.4581 0.9834 0.3169 0.019 Uiso 1 1 calc R
H13B H 0.4081 1.0968 0.3129 0.019 Uiso 1 1 calc R
C14 C 0.30338(15) 0.98932(15) 0.33744(6) 0.0187(3) Uani 1 1 d .
H14A H 0.3251 1.0057 0.3727 0.022 Uiso 1 1 calc R
H14B H 0.2936 0.9141 0.3345 0.022 Uiso 1 1 calc R
C15 C 0.19686(15) 1.04300(14) 0.32007(6) 0.0172(3) Uani 1 1 d .
H15A H 0.1398 1.0148 0.3385 0.021 Uiso 1 1 calc R
H15B H 0.2038 1.1172 0.3277 0.021 Uiso 1 1 calc R
C16 C 0.16390(14) 1.02918(14) 0.26452(6) 0.0155(3) Uani 1 1 d .
H16A H 0.0970 1.0681 0.2544 0.019 Uiso 1 1 calc R
H16B H 0.1498 0.9557 0.2571 0.019 Uiso 1 1 calc R
C21 C 0.09953(13) 1.15262(13) 0.15836(6) 0.0122(3) Uani 1 1 d .
H21A H 0.0475 1.1175 0.1780 0.015 Uiso 1 1 calc R
C22 C 0.04406(14) 1.15161(14) 0.10487(6) 0.0147(3) Uani 1 1 d .
H22A H 0.0871 1.1917 0.0833 0.018 Uiso 1 1 calc R
H22B H 0.0387 1.0802 0.0924 0.018 Uiso 1 1 calc R
C23 C -0.06835(14) 1.19818(14) 0.10348(7) 0.0182(3) Uani 1 1 d .
H23A H -0.1037 1.1982 0.0690 0.022 Uiso 1 1 calc R
H23B H -0.1123 1.1557 0.1237 0.022 Uiso 1 1 calc R
C24 C -0.06241(16) 1.30798(15) 0.12342(7) 0.0228(4) Uani 1 1 d .
H24A H -0.1361 1.3356 0.1234 0.027 Uiso 1 1 calc R
H24B H -0.0239 1.3518 0.1015 0.027 Uiso 1 1 calc R
C25 C -0.00414(15) 1.31180(14) 0.17604(7) 0.0209(4) Uani 1 1 d .
H25A H -0.0336 1.3411 0.2035 0.025 Uiso 1 1 calc R
C26 C 0.10772(14) 1.26249(13) 0.17901(7) 0.0162(3) Uani 1 1 d .
H26A H 0.1406 1.2610 0.2139 0.019 Uiso 1 1 calc R
H26B H 0.1545 1.3041 0.1598 0.019 Uiso 1 1 calc R
C31 C 0.33771(13) 1.14590(12) 0.14866(6) 0.0116(3) Uani 1 1 d .
H31A H 0.3944 1.0936 0.1443 0.014 Uiso 1 1 calc R
C32 C 0.31208(14) 1.19735(13) 0.09780(6) 0.0141(3) Uani 1 1 d .
H32A H 0.2764 1.1471 0.0740 0.017 Uiso 1 1 calc R
H32B H 0.2618 1.2552 0.1005 0.017 Uiso 1 1 calc R
C33 C 0.41427(14) 1.23707(14) 0.07861(6) 0.0179(3) Uani 1 1 d .
H33A H 0.3954 1.2721 0.0465 0.022 Uiso 1 1 calc R
H33B H 0.4619 1.1785 0.0732 0.022 Uiso 1 1 calc R
C34 C 0.47369(16) 1.31204(15) 0.11554(7) 0.0211(4) Uani 1 1 d .
H34A H 0.5427 1.3321 0.1038 0.025 Uiso 1 1 calc R
H34B H 0.4299 1.3748 0.1175 0.025 Uiso 1 1 calc R
C35 C 0.49558(15) 1.26397(14) 0.16677(6) 0.0184(3) Uani 1 1 d .
H35A H 0.5297 1.3156 0.1903 0.022 Uiso 1 1 calc R
H35B H 0.5464 1.2060 0.1655 0.022 Uiso 1 1 calc R
C36 C 0.39210(14) 1.22512(13) 0.18534(6) 0.0139(3) Uani 1 1 d .
H36A H 0.3427 1.2834 0.1886 0.017 Uiso 1 1 calc R
H36B H 0.4090 1.1931 0.2184 0.017 Uiso 1 1 calc R
C41 C 0.03708(13) 0.70839(12) 0.08290(6) 0.0115(3) Uani 1 1 d .
H41A H -0.0087 0.7193 0.1103 0.014 Uiso 1 1 calc R
C42 C 0.01519(14) 0.59702(13) 0.06623(6) 0.0146(3) Uani 1 1 d .
H42A H 0.0558 0.5814 0.0380 0.018 Uiso 1 1 calc R
H42B H 0.0403 0.5498 0.0937 0.018 Uiso 1 1 calc R
C43 C -0.10513(14) 0.57996(14) 0.05077(7) 0.0180(3) Uani 1 1 d .
H43A H -0.1167 0.5093 0.0378 0.022 Uiso 1 1 calc R
H43B H -0.1446 0.5872 0.0801 0.022 Uiso 1 1 calc R
C44 C -0.14987(15) 0.65679(15) 0.01105(7) 0.0199(4) Uani 1 1 d .
H44A H -0.1166 0.6442 -0.0197 0.024 Uiso 1 1 calc R
H44B H -0.2284 0.6468 0.0036 0.024 Uiso 1 1 calc R
C45 C -0.12712(14) 0.76699(15) 0.02828(7) 0.0180(3) Uani 1 1 d .
H45A H -0.1657 0.7814 0.0573 0.022 Uiso 1 1 calc R
H45B H -0.1543 0.8150 0.0015 0.022 Uiso 1 1 calc R
C46 C -0.00681(13) 0.78460(13) 0.04216(6) 0.0144(3) Uani 1 1 d .
H46A H 0.0057 0.8558 0.0542 0.017 Uiso 1 1 calc R
H46B H 0.0315 0.7751 0.0126 0.017 Uiso 1 1 calc R
C51 C 0.27118(13) 0.68721(13) 0.06913(6) 0.0120(3) Uani 1 1 d .
H51A H 0.3414 0.7219 0.0796 0.014 Uiso 1 1 calc R
C52 C 0.23888(13) 0.71969(13) 0.01526(6) 0.0138(3) Uani 1 1 d .
H52A H 0.1735 0.6817 0.0018 0.017 Uiso 1 1 calc R
H52B H 0.2218 0.7939 0.0141 0.017 Uiso 1 1 calc R
C53 C 0.32937(14) 0.69815(14) -0.01670(6) 0.0166(3) Uani 1 1 d .
H53A H 0.3065 0.7192 -0.0513 0.020 Uiso 1 1 calc R
H53B H 0.3938 0.7387 -0.0043 0.020 Uiso 1 1 calc R
C54 C 0.35711(15) 0.58419(14) -0.01520(7) 0.0179(3) Uani 1 1 d .
H54A H 0.4197 0.5723 -0.0337 0.021 Uiso 1 1 calc R
H54B H 0.2956 0.5447 -0.0317 0.021 Uiso 1 1 calc R
C55 C 0.38344(14) 0.54566(14) 0.03792(6) 0.0166(3) Uani 1 1 d .
H55A H 0.4520 0.5769 0.0525 0.020 Uiso 1 1 calc R
H55B H 0.3936 0.4703 0.0374 0.020 Uiso 1 1 calc R
C56 C 0.29516(14) 0.57133(13) 0.07074(6) 0.0144(3) Uani 1 1 d .
H56A H 0.3187 0.5502 0.1053 0.017 Uiso 1 1 calc R
H56B H 0.2289 0.5328 0.0590 0.017 Uiso 1 1 calc R
C61 C 0.19830(13) 0.65317(13) 0.16512(6) 0.0119(3) Uani 1 1 d .
H61A H 0.1985 0.5810 0.1526 0.014 Uiso 1 1 calc R
C62 C 0.31033(13) 0.67445(13) 0.19291(6) 0.0141(3) Uani 1 1 d .
H62A H 0.3653 0.6669 0.1698 0.017 Uiso 1 1 calc R
H62B H 0.3132 0.7460 0.2053 0.017 Uiso 1 1 calc R
C63 C 0.33594(14) 0.60106(14) 0.23638(7) 0.0178(3) Uani 1 1 d .
H63A H 0.4070 0.6185 0.2543 0.021 Uiso 1 1 calc R
H63B H 0.3395 0.5299 0.2239 0.021 Uiso 1 1 calc R
C64 C 0.25024(15) 0.60768(15) 0.27188(6) 0.0186(3) Uani 1 1 d .
H64A H 0.2663 0.5572 0.2989 0.022 Uiso 1 1 calc R
H64B H 0.2512 0.6771 0.2868 0.022 Uiso 1 1 calc R
C65 C 0.13937(15) 0.58614(15) 0.24465(7) 0.0187(3) Uani 1 1 d .
H65A H 0.0847 0.5932 0.2680 0.022 Uiso 1 1 calc R
H65B H 0.1368 0.5146 0.2322 0.022 Uiso 1 1 calc R
C66 C 0.11262(13) 0.65980(14) 0.20118(6) 0.0157(3) Uani 1 1 d .
H66A H 0.1092 0.7309 0.2138 0.019 Uiso 1 1 calc R
H66B H 0.0413 0.6422 0.1835 0.019 Uiso 1 1 calc R

loop_
_atom_site_aniso_label
_atom_site_aniso_U_11
_atom_site_aniso_U_22
_atom_site_aniso_U_33
_atom_site_aniso_U_23
_atom_site_aniso_U_13
_atom_site_aniso_U_12
Pt1 0.00987(3) 0.00875(3) 0.01004(3) -0.00078(2) 0.00184(2) 0.00015(2)
Br1 0.01329(8) 0.01404(8) 0.02011(8) -0.00473(6) 0.00618(6) -0.00118(6)
P1 0.01098(18) 0.00849(18) 0.00988(17) 0.00028(13) 0.00140(14) 0.00026(14)
Si1 0.0126(2) 0.0197(2) 0.0178(2) -0.00273(18) 0.00318(17) -0.00098(18)
O1 0.0199(6) 0.0235(7) 0.0166(6) 0.0017(5) 0.0053(5) -0.0002(5)
C4 0.0305(10) 0.0198(9) 0.0148(8) 0.0020(6) 0.0035(7) -0.0015(8)
N1 0.0150(7) 0.0164(7) 0.0150(7) 0.0009(5) 0.0044(5) 0.0002(6)
C1 0.0190(9) 0.0358(12) 0.0245(10) 0.0071(8) 0.0029(7) -0.0054(8)
B1 0.0188(9) 0.0087(8) 0.0150(8) -0.0013(6) 0.0039(7) -0.0017(7)
P2 0.00973(18) 0.00953(18) 0.00976(17) -0.00059(13) 0.00094(13) 0.00046(14)
C2 0.0182(10) 0.0447(14) 0.0392(12) -0.0217(10) 0.0068(8) -0.0019(9)
C3 0.0245(10) 0.0197(9) 0.0274(10) 0.0018(7) -0.0008(8) -0.0011(8)
C11 0.0126(7) 0.0103(7) 0.0113(7) 0.0001(5) 0.0013(5) 0.0000(6)
C12 0.0129(7) 0.0129(8) 0.0131(7) 0.0021(6) 0.0008(6) 0.0010(6)
C13 0.0167(8) 0.0154(8) 0.0150(7) 0.0023(6) -0.0021(6) 0.0002(6)
C14 0.0233(9) 0.0205(9) 0.0122(7) 0.0046(6) 0.0014(6) 0.0002(7)
C15 0.0203(9) 0.0193(9) 0.0128(7) 0.0003(6) 0.0050(6) -0.0003(7)
C16 0.0137(8) 0.0200(9) 0.0131(7) 0.0018(6) 0.0024(6) -0.0021(6)
C21 0.0132(7) 0.0120(7) 0.0113(7) 0.0000(5) 0.0011(5) 0.0017(6)
C22 0.0147(8) 0.0158(8) 0.0132(7) 0.0005(6) -0.0005(6) 0.0029(6)
C23 0.0152(8) 0.0212(9) 0.0172(8) 0.0006(6) -0.0018(6) 0.0044(7)
C24 0.0207(9) 0.0199(9) 0.0272(9) 0.0010(7) -0.0002(7) 0.0096(7)
C25 0.0228(9) 0.0164(9) 0.0232(9) -0.0072(7) 0.0017(7) 0.0088(7)
C26 0.0172(8) 0.0126(8) 0.0183(8) -0.0022(6) -0.0001(6) 0.0028(6)
C31 0.0134(7) 0.0106(7) 0.0109(7) 0.0015(5) 0.0016(5) -0.0011(6)
C32 0.0152(8) 0.0145(8) 0.0126(7) 0.0019(6) 0.0015(6) -0.0010(6)
C33 0.0182(8) 0.0202(9) 0.0158(8) 0.0045(6) 0.0032(6) -0.0016(7)
C34 0.0228(9) 0.0211(9) 0.0193(8) 0.0063(7) 0.0014(7) -0.0078(7)
C35 0.0190(9) 0.0181(9) 0.0174(8) 0.0030(6) -0.0007(6) -0.0058(7)
C36 0.0161(8) 0.0123(8) 0.0130(7) 0.0010(6) 0.0011(6) -0.0029(6)
C41 0.0109(7) 0.0123(7) 0.0109(7) -0.0017(5) -0.0003(5) 0.0001(6)
C42 0.0143(8) 0.0130(8) 0.0160(7) -0.0012(6) -0.0005(6) -0.0016(6)
C43 0.0159(8) 0.0200(9) 0.0176(8) -0.0010(6) -0.0002(6) -0.0045(7)
C44 0.0162(8) 0.0259(10) 0.0163(8) 0.0002(7) -0.0041(6) -0.0031(7)
C45 0.0134(8) 0.0238(9) 0.0162(8) 0.0030(7) -0.0011(6) 0.0037(7)
C46 0.0139(8) 0.0155(8) 0.0133(7) 0.0014(6) 0.0001(6) 0.0020(6)
C51 0.0117(7) 0.0122(7) 0.0119(7) -0.0007(5) 0.0014(5) 0.0010(6)
C52 0.0140(8) 0.0155(8) 0.0121(7) 0.0000(6) 0.0027(6) 0.0021(6)
C53 0.0151(8) 0.0207(9) 0.0149(7) 0.0018(6) 0.0050(6) 0.0015(7)
C54 0.0165(8) 0.0209(9) 0.0171(8) -0.0028(6) 0.0058(6) 0.0022(7)
C55 0.0152(8) 0.0154(8) 0.0195(8) -0.0020(6) 0.0036(6) 0.0027(6)
C56 0.0160(8) 0.0124(8) 0.0151(7) -0.0003(6) 0.0032(6) 0.0021(6)
C61 0.0129(7) 0.0119(7) 0.0104(7) 0.0007(5) 0.0001(5) 0.0000(6)
C62 0.0114(7) 0.0169(8) 0.0135(7) 0.0009(6) -0.0004(6) 0.0001(6)
C63 0.0149(8) 0.0212(9) 0.0168(8) 0.0039(6) -0.0012(6) 0.0030(7)
C64 0.0185(9) 0.0241(9) 0.0128(7) 0.0037(6) 0.0006(6) 0.0016(7)
C65 0.0173(8) 0.0234(9) 0.0159(8) 0.0054(7) 0.0035(6) -0.0016(7)
C66 0.0113(7) 0.0222(9) 0.0137(7) 0.0048(6) 0.0017(6) -0.0002(6)

loop_
_atom_type_symbol
_atom_type_description
_atom_type_scat_dispersion_real
_atom_type_scat_dispersion_imag
_atom_type_scat_source
C C 0.0033 0.0016 'International Tables Vol C Tables 4.2.6.8 and 6.1.1.4'
H H 0.0000 0.0000 'International Tables Vol C Tables 4.2.6.8 and 6.1.1.4'
B B 0.0013 0.0007 'International Tables Vol C Tables 4.2.6.8 and 6.1.1.4'
N N 0.0061 0.0033 'International Tables Vol C Tables 4.2.6.8 and 6.1.1.4'
O O 0.0106 0.0060 'International Tables Vol C Tables 4.2.6.8 and 6.1.1.4'
Si Si 0.0817 0.0704 'International Tables Vol C Tables 4.2.6.8 and 6.1.1.4'
P P 0.1023 0.0942 'International Tables Vol C Tables 4.2.6.8 and 6.1.1.4'
Br Br -0.2901 2.4595 'International Tables Vol C Tables 4.2.6.8 and 6.1.1.4'
Pt Pt -1.7033 8.3905 'International Tables Vol C Tables 4.2.6.8 and 6.1.1.4'

loop_
_geom_angle_atom_site_label_1
_geom_angle_atom_site_label_2
_geom_angle_atom_site_label_3
_geom_angle
B1 Pt1 P1 90.38(5)
B1 Pt1 P2 89.85(5)
P1 Pt1 P2 172.335(14)
B1 Pt1 Br1 179.03(6)
P1 Pt1 Br1 89.875(11)
P2 Pt1 Br1 90.019(11)
C21 P1 C11 103.31(7)
C21 P1 C31 109.26(8)
C11 P1 C31 101.60(7)
C21 P1 Pt1 112.42(5)
C11 P1 Pt1 111.98(5)
C31 P1 Pt1 116.94(5)
N1 Si1 C1 112.23(9)
N1 Si1 C3 105.99(9)
C1 Si1 C3 110.62(9)
N1 Si1 C2 111.37(9)
C1 Si1 C2 108.67(11)
C3 Si1 C2 107.87(11)
B1 O1 C4 126.04(15)
O1 C4 H4A 109.5
O1 C4 H4B 109.5
H4A C4 H4B 109.5
O1 C4 H4C 109.5
H4A C4 H4C 109.5
H4B C4 H4C 109.5
B1 N1 Si1 130.21(12)
B1 N1 H1A 114.9
Si1 N1 H1A 114.9
Si1 C1 H1B 109.5
Si1 C1 H1C 109.5
H1B C1 H1C 109.5
Si1 C1 H1D 109.5
H1B C1 H1D 109.5
H1C C1 H1D 109.5
O1 B1 N1 111.98(16)
O1 B1 Pt1 125.95(14)
N1 B1 Pt1 122.07(13)
C41 P2 C61 104.60(7)
C41 P2 C51 108.52(7)
C61 P2 C51 102.36(7)
C41 P2 Pt1 112.16(5)
C61 P2 Pt1 110.86(5)
C51 P2 Pt1 117.21(5)
Si1 C2 H2A 109.5
Si1 C2 H2B 109.5
H2A C2 H2B 109.5
Si1 C2 H2C 109.5
H2A C2 H2C 109.5
H2B C2 H2C 109.5
Si1 C3 H3A 109.5
Si1 C3 H3B 109.5
H3A C3 H3B 109.5
Si1 C3 H3C 109.5
H3A C3 H3C 109.5
H3B C3 H3C 109.5
C16 C11 C12 109.10(13)
C16 C11 P1 115.79(11)
C12 C11 P1 112.06(11)
C16 C11 H11A 106.4
C12 C11 H11A 106.4
P1 C11 H11A 106.4
C13 C12 C11 109.72(14)
C13 C12 H12A 109.7
C11 C12 H12A 109.7
C13 C12 H12B 109.7
C11 C12 H12B 109.7
H12A C12 H12B 108.2
C14 C13 C12 110.67(14)
C14 C13 H13A 109.5
C12 C13 H13A 109.5
C14 C13 H13B 109.5
C12 C13 H13B 109.5
H13A C13 H13B 108.1
C13 C14 C15 111.11(14)
C13 C14 H14A 109.4
C15 C14 H14A 109.4
C13 C14 H14B 109.4
C15 C14 H14B 109.4
H14A C14 H14B 108.0
C16 C15 C14 112.15(14)
C16 C15 H15A 109.2
C14 C15 H15A 109.2
C16 C15 H15B 109.2
C14 C15 H15B 109.2
H15A C15 H15B 107.9
C15 C16 C11 109.73(14)
C15 C16 H16A 109.7
C11 C16 H16A 109.7
C15 C16 H16B 109.7
C11 C16 H16B 109.7
H16A C16 H16B 108.2
C26 C21 C22 110.94(14)
C26 C21 P1 117.48(12)
C22 C21 P1 113.39(11)
C26 C21 H21A 104.5
C22 C21 H21A 104.5
P1 C21 H21A 104.5
C23 C22 C21 109.52(14)
C23 C22 H22A 109.8
C21 C22 H22A 109.8
C23 C22 H22B 109.8
C21 C22 H22B 109.8
H22A C22 H22B 108.2
C24 C23 C22 110.82(15)
C24 C23 H23A 109.5
C22 C23 H23A 109.5
C24 C23 H23B 109.5
C22 C23 H23B 109.5
H23A C23 H23B 108.1
C23 C24 C25 111.13(15)
C23 C24 H24A 109.4
C25 C24 H24A 109.4
C23 C24 H24B 109.4
C25 C24 H24B 109.4
H24A C24 H24B 108.0
C24 C25 C26 111.69(15)
C24 C25 H25A 124.2
C26 C25 H25A 124.2
C25 C26 C21 110.40(14)
C25 C26 H26A 109.6
C21 C26 H26A 109.6
C25 C26 H26B 109.6
C21 C26 H26B 109.6
H26A C26 H26B 108.1
C32 C31 C36 108.77(13)
C32 C31 P1 112.50(11)
C36 C31 P1 118.11(11)
C32 C31 H31A 105.5
C36 C31 H31A 105.5
P1 C31 H31A 105.5
C33 C32 C31 111.03(14)
C33 C32 H32A 109.4
C31 C32 H32A 109.4
C33 C32 H32B 109.4
C31 C32 H32B 109.4
H32A C32 H32B 108.0
C32 C33 C34 110.80(15)
C32 C33 H33A 109.5
C34 C33 H33A 109.5
C32 C33 H33B 109.5
C34 C33 H33B 109.5
H33A C33 H33B 108.1
C35 C34 C33 111.13(15)
C35 C34 H34A 109.4
C33 C34 H34A 109.4
C35 C34 H34B 109.4
C33 C34 H34B 109.4
H34A C34 H34B 108.0
C34 C35 C36 111.58(15)
C34 C35 H35A 109.3
C36 C35 H35A 109.3
C34 C35 H35B 109.3
C36 C35 H35B 109.3
H35A C35 H35B 108.0
C35 C36 C31 109.66(14)
C35 C36 H36A 109.7
C31 C36 H36A 109.7
C35 C36 H36B 109.7
C31 C36 H36B 109.7
H36A C36 H36B 108.2
C42 C41 C46 111.08(13)
C42 C41 P2 116.69(11)
C46 C41 P2 113.24(11)
C42 C41 H41A 104.8
C46 C41 H41A 104.8
P2 C41 H41A 104.8
C43 C42 C41 110.75(14)
C43 C42 H42A 109.5
C41 C42 H42A 109.5
C43 C42 H42B 109.5
C41 C42 H42B 109.5
H42A C42 H42B 108.1
C44 C43 C42 111.53(15)
C44 C43 H43A 109.3
C42 C43 H43A 109.3
C44 C43 H43B 109.3
C42 C43 H43B 109.3
H43A C43 H43B 108.0
C45 C44 C43 110.98(14)
C45 C44 H44A 109.4
C43 C44 H44A 109.4
C45 C44 H44B 109.4
C43 C44 H44B 109.4
H44A C44 H44B 108.0
C44 C45 C46 111.16(15)
C44 C45 H45A 109.4
C46 C45 H45A 109.4
C44 C45 H45B 109.4
C46 C45 H45B 109.4
H45A C45 H45B 108.0
C45 C46 C41 109.92(14)
C45 C46 H46A 109.7
C41 C46 H46A 109.7
C45 C46 H46B 109.7
C41 C46 H46B 109.7
H46A C46 H46B 108.2
C52 C51 C56 109.09(13)
C52 C51 P2 111.04(11)
C56 C51 P2 118.21(11)
C52 C51 H51A 105.9
C56 C51 H51A 105.9
P2 C51 H51A 105.9
C53 C52 C51 111.13(14)
C53 C52 H52A 109.4
C51 C52 H52A 109.4
C53 C52 H52B 109.4
C51 C52 H52B 109.4
H52A C52 H52B 108.0
C54 C53 C52 110.16(14)
C54 C53 H53A 109.6
C52 C53 H53A 109.6
C54 C53 H53B 109.6
C52 C53 H53B 109.6
H53A C53 H53B 108.1
C53 C54 C55 111.63(14)
C53 C54 H54A 109.3
C55 C54 H54A 109.3
C53 C54 H54B 109.3
C55 C54 H54B 109.3
H54A C54 H54B 108.0
C54 C55 C56 112.71(14)
C54 C55 H55A 109.0
C56 C55 H55A 109.0
C54 C55 H55B 109.0
C56 C55 H55B 109.0
H55A C55 H55B 107.8
C55 C56 C51 110.39(14)
C55 C56 H56A 109.6
C51 C56 H56A 109.6
C55 C56 H56B 109.6
C51 C56 H56B 109.6
H56A C56 H56B 108.1
C66 C61 C62 109.88(13)
C66 C61 P2 114.85(11)
C62 C61 P2 109.66(11)
C66 C61 H61A 107.4
C62 C61 H61A 107.4
P2 C61 H61A 107.4
C63 C62 C61 111.46(14)
C63 C62 H62A 109.3
C61 C62 H62A 109.3
C63 C62 H62B 109.3
C61 C62 H62B 109.3
H62A C62 H62B 108.0
C62 C63 C64 110.75(14)
C62 C63 H63A 109.5
C64 C63 H63A 109.5
C62 C63 H63B 109.5
C64 C63 H63B 109.5
H63A C63 H63B 108.1
C65 C64 C63 110.50(15)
C65 C64 H64A 109.5
C63 C64 H64A 109.5
C65 C64 H64B 109.5
C63 C64 H64B 109.5
H64A C64 H64B 108.1
C64 C65 C66 111.51(15)
C64 C65 H65A 109.3
C66 C65 H65A 109.3
C64 C65 H65B 109.3
C66 C65 H65B 109.3
H65A C65 H65B 108.0
C65 C66 C61 110.54(14)
C65 C66 H66A 109.5
C61 C66 H66A 109.5
C65 C66 H66B 109.5
C61 C66 H66B 109.5
H66A C66 H66B 108.1

loop_
_geom_bond_atom_site_label_1
_geom_bond_atom_site_label_2
_geom_bond_distance
Pt1 B1 2.054(2)
Pt1 P1 2.3140(4)
Pt1 P2 2.3197(4)
Pt1 Br1 2.63513(18)
P1 C21 1.8489(17)
P1 C11 1.8521(16)
P1 C31 1.8607(17)
Si1 N1 1.7434(15)
Si1 C1 1.857(2)
Si1 C3 1.860(2)
Si1 C2 1.865(2)
O1 B1 1.384(2)
O1 C4 1.417(2)
C4 H4A 0.9800
C4 H4B 0.9800
C4 H4C 0.9800
N1 B1 1.432(2)
N1 H1A 0.8800
C1 H1B 0.9800
C1 H1C 0.9800
C1 H1D 0.9800
P2 C41 1.8431(16)
P2 C61 1.8523(16)
P2 C51 1.8650(16)
C2 H2A 0.9800
C2 H2B 0.9800
C2 H2C 0.9800
C3 H3A 0.9800
C3 H3B 0.9800
C3 H3C 0.9800
C11 C16 1.534(2)
C11 C12 1.536(2)
C11 H11A 1.0000
C12 C13 1.531(2)
C12 H12A 0.9900
C12 H12B 0.9900
C13 C14 1.527(2)
C13 H13A 0.9900
C13 H13B 0.9900
C14 C15 1.531(3)
C14 H14A 0.9900
C14 H14B 0.9900
C15 C16 1.530(2)
C15 H15A 0.9900
C15 H15B 0.9900
C16 H16A 0.9900
C16 H16B 0.9900
C21 C26 1.536(2)
C21 C22 1.538(2)
C21 H21A 1.0000
C22 C23 1.529(2)
C22 H22A 0.9900
C22 H22B 0.9900
C23 C24 1.528(3)
C23 H23A 0.9900
C23 H23B 0.9900
C24 C25 1.530(3)
C24 H24A 0.9900
C24 H24B 0.9900
C25 C26 1.534(2)
C25 H25A 0.9500
C26 H26A 0.9900
C26 H26B 0.9900
C31 C32 1.537(2)
C31 C36 1.538(2)
C31 H31A 1.0000
C32 C33 1.526(2)
C32 H32A 0.9900
C32 H32B 0.9900
C33 C34 1.531(3)
C33 H33A 0.9900
C33 H33B 0.9900
C34 C35 1.523(2)
C34 H34A 0.9900
C34 H34B 0.9900
C35 C36 1.530(2)
C35 H35A 0.9900
C35 H35B 0.9900
C36 H36A 0.9900
C36 H36B 0.9900
C41 C42 1.535(2)
C41 C46 1.541(2)
C41 H41A 1.0000
C42 C43 1.533(2)
C42 H42A 0.9900
C42 H42B 0.9900
C43 C44 1.530(3)
C43 H43A 0.9900
C43 H43B 0.9900
C44 C45 1.526(3)
C44 H44A 0.9900
C44 H44B 0.9900
C45 C46 1.527(2)
C45 H45A 0.9900
C45 H45B 0.9900
C46 H46A 0.9900
C46 H46B 0.9900
C51 C52 1.533(2)
C51 C56 1.538(2)
C51 H51A 1.0000
C52 C53 1.531(2)
C52 H52A 0.9900
C52 H52B 0.9900
C53 C54 1.524(2)
C53 H53A 0.9900
C53 H53B 0.9900
C54 C55 1.529(3)
C54 H54A 0.9900
C54 H54B 0.9900
C55 C56 1.535(2)
C55 H55A 0.9900
C55 H55B 0.9900
C56 H56A 0.9900
C56 H56B 0.9900
C61 C66 1.537(2)
C61 C62 1.540(2)
C61 H61A 1.0000
C62 C63 1.525(2)
C62 H62A 0.9900
C62 H62B 0.9900
C63 C64 1.526(3)
C63 H63A 0.9900
C63 H63B 0.9900
C64 C65 1.522(3)
C64 H64A 0.9900
C64 H64B 0.9900
C65 C66 1.529(2)
C65 H65A 0.9900
C65 H65B 0.9900
C66 H66A 0.9900
C66 H66B 0.9900

loop_
_geom_torsion_atom_site_label_1
_geom_torsion_atom_site_label_2
_geom_torsion_atom_site_label_3
_geom_torsion_atom_site_label_4
_geom_torsion
B1 Pt1 P1 C21 140.90(8)
Br1 Pt1 P1 C21 -38.16(6)
B1 Pt1 P1 C11 -103.31(8)
Br1 Pt1 P1 C11 77.62(6)
B1 Pt1 P1 C31 13.32(8)
Br1 Pt1 P1 C31 -165.74(6)
C1 Si1 N1 B1 53.75(18)
C3 Si1 N1 B1 174.60(16)
C2 Si1 N1 B1 -68.34(19)
C4 O1 B1 N1 -176.00(16)
C4 O1 B1 Pt1 4.5(3)
Si1 N1 B1 O1 -2.6(2)
Si1 N1 B1 Pt1 176.95(9)
P1 Pt1 B1 O1 -95.77(15)
P2 Pt1 B1 O1 91.89(15)
P1 Pt1 B1 N1 84.73(14)
P2 Pt1 B1 N1 -87.61(14)
B1 Pt1 P2 C41 -141.16(8)
Br1 Pt1 P2 C41 37.88(6)
B1 Pt1 P2 C61 102.32(8)
Br1 Pt1 P2 C61 -78.64(6)
B1 Pt1 P2 C51 -14.65(8)
Br1 Pt1 P2 C51 164.39(6)
C21 P1 C11 C16 55.86(14)
C31 P1 C11 C16 169.09(12)
Pt1 P1 C11 C16 -65.35(13)
C21 P1 C11 C12 -178.13(11)
C31 P1 C11 C12 -64.89(13)
Pt1 P1 C11 C12 60.67(12)
C16 C11 C12 C13 -61.49(17)
P1 C11 C12 C13 168.92(11)
C11 C12 C13 C14 59.06(18)
C12 C13 C14 C15 -54.7(2)
C13 C14 C15 C16 53.7(2)
C14 C15 C16 C11 -56.23(19)
C12 C11 C16 C15 59.66(18)
P1 C11 C16 C15 -172.84(12)
C11 P1 C21 C26 59.12(14)
C31 P1 C21 C26 -48.43(14)
Pt1 P1 C21 C26 -179.98(11)
C11 P1 C21 C22 -169.29(12)
C31 P1 C21 C22 83.17(13)
Pt1 P1 C21 C22 -48.38(13)
C26 C21 C22 C23 -58.69(18)
P1 C21 C22 C23 166.57(12)
C21 C22 C23 C24 58.49(19)
C22 C23 C24 C25 -56.8(2)
C23 C24 C25 C26 54.8(2)
C24 C25 C26 C21 -54.5(2)
C22 C21 C26 C25 56.68(18)
P1 C21 C26 C25 -170.62(12)
C21 P1 C31 C32 -48.61(13)
C11 P1 C31 C32 -157.31(12)
Pt1 P1 C31 C32 80.49(12)
C21 P1 C31 C36 79.42(13)
C11 P1 C31 C36 -29.28(14)
Pt1 P1 C31 C36 -151.48(11)
C36 C31 C32 C33 59.60(18)
P1 C31 C32 C33 -167.60(12)
C31 C32 C33 C34 -57.02(19)
C32 C33 C34 C35 54.2(2)
C33 C34 C35 C36 -55.3(2)
C34 C35 C36 C31 58.27(19)
C32 C31 C36 C35 -59.50(18)
P1 C31 C36 C35 170.73(12)
C61 P2 C41 C42 -59.56(14)
C51 P2 C41 C42 49.13(14)
Pt1 P2 C41 C42 -179.79(10)
C61 P2 C41 C46 169.59(11)
C51 P2 C41 C46 -81.71(13)
Pt1 P2 C41 C46 49.37(12)
C46 C41 C42 C43 -55.90(18)
P2 C41 C42 C43 172.26(12)
C41 C42 C43 C44 54.82(19)
C42 C43 C44 C45 -55.3(2)
C43 C44 C45 C46 56.9(2)
C44 C45 C46 C41 -57.62(18)
C42 C41 C46 C45 57.22(18)
P2 C41 C46 C45 -169.20(12)
C41 P2 C51 C52 49.44(13)
C61 P2 C51 C52 159.66(12)
Pt1 P2 C51 C52 -78.83(12)
C41 P2 C51 C56 -77.71(14)
C61 P2 C51 C56 32.50(14)
Pt1 P2 C51 C56 154.01(11)
C56 C51 C52 C53 -60.34(18)
P2 C51 C52 C53 167.66(12)
C51 C52 C53 C54 58.87(19)
C52 C53 C54 C55 -54.25(19)
C53 C54 C55 C56 53.0(2)
C54 C55 C56 C51 -54.38(19)
C52 C51 C56 C55 57.15(18)
P2 C51 C56 C55 -174.76(12)
C41 P2 C61 C66 -53.37(14)
C51 P2 C61 C66 -166.52(12)
Pt1 P2 C61 C66 67.72(13)
C41 P2 C61 C62 -177.67(11)
C51 P2 C61 C62 69.18(12)
Pt1 P2 C61 C62 -56.58(12)
C66 C61 C62 C63 56.45(19)
P2 C61 C62 C63 -176.41(12)
C61 C62 C63 C64 -56.83(19)
C62 C63 C64 C65 56.5(2)
C63 C64 C65 C66 -57.0(2)
C64 C65 C66 C61 57.2(2)
C62 C61 C66 C65 -56.05(19)
P2 C61 C66 C65 179.78(12)
